data_4128958
loop_
_publ_author_name
'Yang, Xuemei'
'Elrod, Lindy C.'
'Le, Trung'
'Vega, Valeria S.'
'Naumann, Haley'
'Rezenom, Yohannes'
'Reibenspies, Joseph H.'
'Hall, Michael B.'
'Darensbourg, Marcetta Y.'

_publ_section_title
;
 Controlling O<sub>2</sub> Reactivity in Synthetic Analogues of [NiFeS]-
 and [NiFeSe]-Hydrogenase Active Sites.
;
_journal_issue 38
_journal_name_full 'Journal of the American Chemical Society'
_journal_page_first 15338
_journal_page_last 15347
_journal_paper_doi 10.1021/jacs.9b07448
_journal_volume 141
_journal_year 2019
_chemical_formula_moiety 'C15 H21 F3 N2 Ni S2, C2 H3 N'
_chemical_formula_sum 'C17 H24 F3 N3 Ni S2'
_chemical_formula_weight 450.22
_space_group_crystal_system monoclinic
_space_group_IT_number 14
_space_group_name_Hall '-P 2ybc'
_space_group_name_H-M_alt 'P 1 21/c 1'
_atom_sites_solution_hydrogens mixed
_atom_sites_solution_primary dual
_audit_creation_date 2018-07-11
_audit_creation_method
;
Olex2 1.2
(compiled 2018.05.29 svn.r3508 for OlexSys, GUI svn.r5506)
;
_cell_angle_alpha 90
_cell_angle_beta 100.076(10)
_cell_angle_gamma 90
_cell_formula_units_Z 4
_cell_length_a 12.698(3)
_cell_length_b 15.104(3)
_cell_length_c 10.542(2)
_cell_measurement_reflns_used 9198
_cell_measurement_temperature 100(2)
_cell_measurement_theta_max 66.740
_cell_measurement_theta_min 4.591
_cell_volume 1990.7(7)
_computing_cell_refinement 'SAINT V8.38A (?, 2016)'
_computing_data_reduction 'SAINT V8.38A (?, 2016)'
_computing_molecular_graphics 'Olex2 (Dolomanov et al., 2009)'
_computing_publication_material 'Olex2 (Dolomanov et al., 2009)'
_computing_structure_refinement 'ShelXL (Sheldrick, 2015)'
_computing_structure_solution 'ShelXT (Sheldrick, 2015)'
_diffrn_ambient_temperature 99.99
_diffrn_detector 'Bruker CMOS area detector'
_diffrn_detector_area_resol_mean 7.9
_diffrn_detector_type 'CMOS area detector'
_diffrn_measured_fraction_theta_full 0.987
_diffrn_measured_fraction_theta_max 0.987
_diffrn_measurement_device 'three-circle diffractometer'
_diffrn_measurement_device_type 'Bruker Micro-Source CMOS'
_diffrn_measurement_method '\f and \w scans'
_diffrn_radiation_monochromator 'mirror optics'
_diffrn_radiation_probe x-ray
_diffrn_radiation_type CuK\a
_diffrn_radiation_wavelength 1.54178
_diffrn_reflns_av_R_equivalents 0.0467
_diffrn_reflns_av_unetI/netI 0.0271
_diffrn_reflns_Laue_measured_fraction_full 0.987
_diffrn_reflns_Laue_measured_fraction_max 0.987
_diffrn_reflns_limit_h_max 15
_diffrn_reflns_limit_h_min -15
_diffrn_reflns_limit_k_max 17
_diffrn_reflns_limit_k_min -17
_diffrn_reflns_limit_l_max 12
_diffrn_reflns_limit_l_min -12
_diffrn_reflns_number 26307
_diffrn_reflns_point_group_measured_fraction_full 0.987
_diffrn_reflns_point_group_measured_fraction_max 0.987
_diffrn_reflns_theta_full 66.734
_diffrn_reflns_theta_max 66.734
_diffrn_reflns_theta_min 4.591
_diffrn_source 'sealed X-ray tube'
_diffrn_source_target Mo
_diffrn_source_type 'Incoatec I\ms'
_diffrn_standards_number 0
_exptl_absorpt_coefficient_mu 3.668
_exptl_absorpt_correction_T_max 0.7528
_exptl_absorpt_correction_T_min 0.3755
_exptl_absorpt_correction_type multi-scan
_exptl_absorpt_process_details
'SADABS-2016/2 (Bruker,2016/2) was used for absorption correction. wR2(int) was 0.1555 before and 0.0671 after correction. The Ratio of minimum to maximum transmission is 0.4988. The \l/2 correction factor is Not present.'
_exptl_crystal_colour blue
_exptl_crystal_colour_primary blue
_exptl_crystal_density_diffrn 1.502
_exptl_crystal_description needle
_exptl_crystal_F_000 936
_exptl_crystal_size_max 0.1
_exptl_crystal_size_mid 0.01
_exptl_crystal_size_min 0.01
_refine_diff_density_max 0.980
_refine_diff_density_min -0.754
_refine_diff_density_rms 0.093
_refine_ls_extinction_coef 0.0018(5)
_refine_ls_extinction_expression Fc^*^=kFc[1+0.001xFc^2^\l^3^/sin(2\q)]^-1/4^
_refine_ls_extinction_method 'SHELXL-2018/3 (Sheldrick 2018)'
_refine_ls_goodness_of_fit_ref 1.091
_refine_ls_hydrogen_treatment constr
_refine_ls_matrix_type full
_refine_ls_number_parameters 265
_refine_ls_number_reflns 3479
_refine_ls_number_restraints 78
_refine_ls_restrained_S_all 1.087
_refine_ls_R_factor_all 0.0549
_refine_ls_R_factor_gt 0.0515
_refine_ls_shift/su_max 0.001
_refine_ls_shift/su_mean 0.000
_refine_ls_structure_factor_coef Fsqd
_refine_ls_weighting_details 'w=1/[\s^2^(Fo^2^)+(0.0855P)^2^+3.9456P] where P=(Fo^2^+2Fc^2^)/3'
_refine_ls_weighting_scheme calc
_refine_ls_wR_factor_gt 0.1459
_refine_ls_wR_factor_ref 0.1521
_reflns_Friedel_coverage 0.000
_reflns_number_gt 3244
_reflns_number_total 3479
_reflns_threshold_expression 'I > 2\s(I)'
_cod_data_source_file ja9b07448_si_005.cif
_cod_data_source_block niphcf3_jr
_cod_original_cell_volume 1990.8(7)
_cod_database_code 4128958
_shelx_shelxl_version_number 2018/3
_shelx_space_group_comment
;
The symmetry employed for this shelxl refinement is uniquely defined
by the following loop, which should always be used as a source of
symmetry information in preference to the above space-group names.
They are only intended as comments.
;
_shelx_estimated_absorpt_t_max 0.964
_shelx_estimated_absorpt_t_min 0.711
_olex2_refinement_description
;
1. Fixed Uiso
 At 1.2 times of:
  All C(H) groups, All C(H,H) groups
 At 1.5 times of:
  All C(H,H,H) groups
2. Restrained distances
 N1B-C1B = N1A-C1A
 1.137 with sigma of 0.003
 N1B-C2B = N1A-C2A
 2.593 with sigma of 0.001
 C1B-C2B = C1A-C2A
 1.456 with sigma of 0.003
3. Rigid bond restraints
 N1A, C1A, C2A, N1B, C1B, C2B
 with sigma for 1-2 distances of 0.005 and sigma for 1-3 distances of 0.005
4. Uiso/Uaniso restraints and constraints
N1A \\sim C1A \\sim C2A \\sim N1B \\sim C1B \\sim C2B: within 2A with sigma of
0.005 and sigma for terminal atoms of 0.01
5. Others
 Sof(N1B)=Sof(C1B)=Sof(C2B)=Sof(H2BA)=Sof(H2BB)=Sof(H2BC)=1-FVAR(1)
 Sof(N1A)=Sof(C1A)=Sof(C2A)=Sof(H2AA)=Sof(H2AB)=Sof(H2AC)=FVAR(1)
6.a Riding coordinates:
 C2A(H2AA,H2AB,H2AC), C2B(H2BA,H2BB,H2BC)
6.b Secondary CH2 refined with riding coordinates:
 C2(H2A,H2B), C3(H3A,H3B), C4(H4A,H4B), C5(H5A,H5B), C6(H6A,H6B), C7(H7A,H7B),
 C8(H8A,H8B)
6.c Aromatic/amide H refined with riding coordinates:
 C10(H10), C11(H11), C13(H13), C00D(H00D)
6.d Idealised Me refined as rotating group:
 C1(H1A,H1B,H1C)
;
_olex2_submission_special_instructions 'No special instructions were received'

loop_
_space_group_symop_operation_xyz
'x, y, z'
'-x, y+1/2, -z+1/2'
'-x, -y, -z'
'x, -y-1/2, z-1/2'

loop_
_atom_site_label
_atom_site_type_symbol
_atom_site_fract_x
_atom_site_fract_y
_atom_site_fract_z
_atom_site_U_iso_or_equiv
_atom_site_adp_type
_atom_site_occupancy
_atom_site_site_symmetry_order
_atom_site_calc_flag
_atom_site_refinement_flags_posn
_atom_site_refinement_flags_adp
_atom_site_refinement_flags_occupancy
_atom_site_disorder_assembly
_atom_site_disorder_group
Ni1 Ni 0.58124(4) 0.27331(3) 0.77204(5) 0.0234(2) Uani 1 1 d . . . . .
S1 S 0.46806(6) 0.20037(5) 0.87005(7) 0.0262(3) Uani 1 1 d . . . . .
S2 S 0.66439(7) 0.15104(5) 0.75811(8) 0.0279(3) Uani 1 1 d . . . . .
F1 F 0.0453(2) 0.1305(4) 0.4027(3) 0.1171(18) Uani 1 1 d . . . . .
F2 F -0.0184(2) 0.2239(2) 0.5206(5) 0.0944(13) Uani 1 1 d . . . . .
F3 F -0.0222(2) 0.0885(2) 0.5615(3) 0.0653(8) Uani 1 1 d . . . . .
N1 N 0.5219(2) 0.39407(17) 0.7823(3) 0.0275(6) Uani 1 1 d . . . . .
N2 N 0.6941(2) 0.33953(18) 0.7104(3) 0.0292(6) Uani 1 1 d . . . . .
C1 C 0.4066(3) 0.4041(3) 0.7919(5) 0.0470(10) Uani 1 1 d . . . . .
H1A H 0.362628 0.372013 0.720965 0.070 Uiso 1 1 calc GR . . . .
H1B H 0.387332 0.466944 0.786884 0.070 Uiso 1 1 calc GR . . . .
H1C H 0.394284 0.379801 0.874298 0.070 Uiso 1 1 calc GR . . . .
C2 C 0.5873(3) 0.4342(2) 0.8972(3) 0.0374(9) Uani 1 1 d . . . . .
H2A H 0.586235 0.394593 0.971705 0.045 Uiso 1 1 calc R . . . .
H2B H 0.553910 0.490972 0.915627 0.045 Uiso 1 1 calc R . . . .
C3 C 0.7007(3) 0.4514(3) 0.8851(4) 0.0393(9) Uani 1 1 d . . . . .
H3A H 0.740943 0.465466 0.971914 0.047 Uiso 1 1 calc R . . . .
H3B H 0.702402 0.504758 0.831083 0.047 Uiso 1 1 calc R . . . .
C4 C 0.7585(3) 0.3790(3) 0.8297(3) 0.0346(8) Uani 1 1 d . . . . .
H4A H 0.776904 0.331875 0.895123 0.042 Uiso 1 1 calc R . . . .
H4B H 0.826164 0.402749 0.809024 0.042 Uiso 1 1 calc R . . . .
C5 C 0.5380(3) 0.4417(2) 0.6617(3) 0.0325(8) Uani 1 1 d . . . . .
H5A H 0.537961 0.506427 0.676506 0.039 Uiso 1 1 calc R . . . .
H5B H 0.478206 0.427578 0.590898 0.039 Uiso 1 1 calc R . . . .
C6 C 0.6438(3) 0.4143(2) 0.6230(3) 0.0323(8) Uani 1 1 d . . . . .
H6A H 0.631005 0.394236 0.532196 0.039 Uiso 1 1 calc R . . . .
H6B H 0.693007 0.465580 0.630693 0.039 Uiso 1 1 calc R . . . .
C7 C 0.7600(3) 0.2825(3) 0.6402(4) 0.0383(9) Uani 1 1 d . . . . .
H7A H 0.826750 0.313809 0.631072 0.046 Uiso 1 1 calc R . . . .
H7B H 0.720089 0.269385 0.552885 0.046 Uiso 1 1 calc R . . . .
C8 C 0.7869(3) 0.1964(3) 0.7143(4) 0.0358(8) Uani 1 1 d . . . . .
H8A H 0.840214 0.207833 0.793035 0.043 Uiso 1 1 calc R . . . .
H8B H 0.817892 0.153438 0.660258 0.043 Uiso 1 1 calc R . . . .
C9 C 0.3469(3) 0.18480(19) 0.7648(3) 0.0226(6) Uani 1 1 d . . . . .
C10 C 0.3347(3) 0.1981(2) 0.6317(3) 0.0260(7) Uani 1 1 d . . . . .
H10 H 0.394500 0.215963 0.594992 0.031 Uiso 1 1 calc R . . . .
C11 C 0.2364(3) 0.1855(2) 0.5528(3) 0.0307(7) Uani 1 1 d . . . . .
H11 H 0.229354 0.195101 0.462624 0.037 Uiso 1 1 calc R . . . .
C12 C 0.1477(3) 0.1589(2) 0.6051(4) 0.0357(8) Uani 1 1 d . . . . .
C13 C 0.1588(3) 0.1432(2) 0.7363(4) 0.0342(8) Uani 1 1 d . . . . .
H13 H 0.099059 0.124251 0.772283 0.041 Uiso 1 1 calc R . . . .
C15 C 0.0410(3) 0.1499(4) 0.5196(5) 0.0556(12) Uani 1 1 d . . . . .
C00D C 0.2572(3) 0.1553(2) 0.8150(3) 0.0281(7) Uani 1 1 d . . . . .
H00D H 0.264311 0.143530 0.904564 0.034 Uiso 1 1 calc R . . . .
N1A N 0.1487(9) 0.4398(8) 0.6436(14) 0.131(3) Uani 0.684(13) 1 d D U P A -1
C1A C 0.0749(10) 0.4832(9) 0.6109(18) 0.136(3) Uani 0.684(13) 1 d D U P A -1
C2A C -0.0295(9) 0.5201(9) 0.5555(17) 0.128(4) Uani 0.684(13) 1 d D U P A -1
H2AA H -0.016243 0.581352 0.532014 0.191 Uiso 0.684(13) 1 d R . P A -1
H2AB H -0.081923 0.519363 0.613544 0.191 Uiso 0.684(13) 1 d R . P A -1
H2AC H -0.057293 0.486233 0.477524 0.191 Uiso 0.684(13) 1 d R . P A -1
N1B N 0.098(2) 0.3931(15) 0.632(2) 0.134(4) Uani 0.316(13) 1 d D U P A -2
C1B C 0.045(3) 0.4461(18) 0.575(2) 0.135(3) Uani 0.316(13) 1 d D U P A -2
C2B C -0.012(4) 0.504(2) 0.475(3) 0.128(4) Uani 0.316(13) 1 d D U P A -2
H2BA H -0.080562 0.473496 0.448306 0.192 Uiso 0.316(13) 1 d R . P A -2
H2BB H 0.018908 0.518706 0.399006 0.192 Uiso 0.316(13) 1 d R . P A -2
H2BC H -0.024602 0.558986 0.520396 0.192 Uiso 0.316(13) 1 d R . P A -2

loop_
_atom_site_aniso_label
_atom_site_aniso_U_11
_atom_site_aniso_U_22
_atom_site_aniso_U_33
_atom_site_aniso_U_23
_atom_site_aniso_U_13
_atom_site_aniso_U_12
Ni1 0.0263(4) 0.0140(3) 0.0315(4) -0.0029(2) 0.0093(2) -0.0009(2)
S1 0.0313(5) 0.0205(4) 0.0277(4) 0.0032(3) 0.0078(3) -0.0013(3)
S2 0.0343(5) 0.0200(4) 0.0295(5) -0.0023(3) 0.0063(3) 0.0063(3)
F1 0.0391(16) 0.257(6) 0.0526(18) -0.024(3) 0.0014(13) -0.021(2)
F2 0.0424(16) 0.069(2) 0.159(4) 0.010(2) -0.018(2) 0.0156(15)
F3 0.0340(13) 0.0709(19) 0.090(2) -0.0128(16) 0.0079(13) -0.0080(12)
N1 0.0336(15) 0.0166(13) 0.0354(15) 0.0004(11) 0.0147(12) 0.0007(11)
N2 0.0309(15) 0.0208(14) 0.0384(16) -0.0076(11) 0.0129(12) -0.0034(11)
C1 0.043(2) 0.0214(18) 0.083(3) 0.0024(19) 0.030(2) 0.0078(16)
C2 0.061(2) 0.0233(17) 0.0287(17) -0.0035(14) 0.0104(16) 0.0049(16)
C3 0.060(2) 0.0303(19) 0.0273(17) -0.0013(14) 0.0065(16) -0.0049(17)
C4 0.0360(19) 0.036(2) 0.0301(18) 0.0031(15) 0.0000(14) -0.0111(15)
C5 0.045(2) 0.0224(17) 0.0275(16) 0.0001(13) 0.0003(15) 0.0054(15)
C6 0.044(2) 0.0314(18) 0.0225(15) -0.0024(13) 0.0094(14) -0.0137(15)
C7 0.040(2) 0.039(2) 0.040(2) -0.0060(16) 0.0155(17) 0.0008(16)
C8 0.0327(19) 0.038(2) 0.039(2) -0.0023(16) 0.0114(15) 0.0098(15)
C9 0.0264(16) 0.0136(14) 0.0293(16) 0.0010(12) 0.0092(13) 0.0017(12)
C10 0.0301(17) 0.0182(15) 0.0328(17) 0.0041(12) 0.0136(14) 0.0011(12)
C11 0.0339(18) 0.0258(17) 0.0330(18) 0.0051(14) 0.0075(14) 0.0057(14)
C12 0.0252(17) 0.0325(19) 0.050(2) -0.0016(16) 0.0083(15) 0.0068(14)
C13 0.0291(18) 0.0298(18) 0.048(2) -0.0016(15) 0.0202(16) 0.0012(14)
C15 0.029(2) 0.067(3) 0.068(3) 0.004(2) 0.004(2) 0.010(2)
C00D 0.0356(18) 0.0220(16) 0.0305(17) -0.0007(13) 0.0165(14) 0.0012(13)
N1A 0.122(8) 0.084(7) 0.173(8) -0.006(6) -0.012(6) 0.012(5)
C1A 0.135(8) 0.085(6) 0.171(8) -0.014(6) -0.019(6) 0.020(5)
C2A 0.128(8) 0.078(7) 0.163(9) -0.014(7) -0.013(7) 0.015(5)
N1B 0.131(9) 0.087(8) 0.170(9) -0.011(7) -0.017(8) 0.019(6)
C1B 0.132(8) 0.085(7) 0.170(8) -0.012(6) -0.021(7) 0.016(5)
C2B 0.125(9) 0.073(8) 0.172(10) -0.016(7) -0.014(8) 0.017(6)

loop_
_atom_type_symbol
_atom_type_description
_atom_type_scat_dispersion_real
_atom_type_scat_dispersion_imag
_atom_type_scat_source
C C 0.0181 0.0091 'International Tables Vol C Tables 4.2.6.8 and 6.1.1.4'
H H 0.0000 0.0000 'International Tables Vol C Tables 4.2.6.8 and 6.1.1.4'
F F 0.0727 0.0534 'International Tables Vol C Tables 4.2.6.8 and 6.1.1.4'
N N 0.0311 0.0180 'International Tables Vol C Tables 4.2.6.8 and 6.1.1.4'
Ni Ni -3.0029 0.5091 'International Tables Vol C Tables 4.2.6.8 and 6.1.1.4'
S S 0.3331 0.5567 'International Tables Vol C Tables 4.2.6.8 and 6.1.1.4'

loop_
_geom_angle_atom_site_label_1
_geom_angle_atom_site_label_2
_geom_angle_atom_site_label_3
_geom_angle
S2 Ni1 S1 88.33(4)
N1 Ni1 S1 98.57(8)
N1 Ni1 S2 172.56(9)
N2 Ni1 S1 171.60(10)
N2 Ni1 S2 91.12(9)
N2 Ni1 N1 81.64(11)
C9 S1 Ni1 110.06(11)
C8 S2 Ni1 98.33(12)
C1 N1 Ni1 118.9(2)
C1 N1 C5 106.7(3)
C2 N1 Ni1 105.0(2)
C2 N1 C1 108.7(3)
C2 N1 C5 110.9(3)
C5 N1 Ni1 106.5(2)
C4 N2 Ni1 104.4(2)
C4 N2 C6 108.8(3)
C6 N2 Ni1 109.1(2)
C7 N2 Ni1 112.3(2)
C7 N2 C4 112.1(3)
C7 N2 C6 110.0(3)
N1 C2 C3 114.5(3)
C2 C3 C4 117.1(3)
C3 C4 N2 112.7(3)
N1 C5 C6 110.5(3)
N2 C6 C5 109.5(3)
N2 C7 C8 109.5(3)
C7 C8 S2 108.9(3)
C10 C9 S1 123.2(2)
C10 C9 C00D 117.9(3)
C00D C9 S1 118.9(2)
C11 C10 C9 120.8(3)
C10 C11 C12 120.4(3)
C11 C12 C15 119.7(4)
C13 C12 C11 119.6(3)
C13 C12 C15 120.6(4)
C00D C13 C12 119.9(3)
F1 C15 F2 108.4(5)
F1 C15 F3 106.6(5)
F1 C15 C12 114.5(4)
F2 C15 F3 101.6(4)
F2 C15 C12 111.6(4)
F3 C15 C12 113.2(4)
C13 C00D C9 121.3(3)
N1A C1A C2A 167.1(12)
N1B C1B C2B 166.2(16)

loop_
_geom_bond_atom_site_label_1
_geom_bond_atom_site_label_2
_geom_bond_distance
Ni1 S1 2.2061(10)
Ni1 S2 2.1450(10)
Ni1 N1 1.984(3)
Ni1 N2 1.950(3)
S1 C9 1.749(3)
S2 C8 1.831(4)
F1 C15 1.277(6)
F2 C15 1.350(6)
F3 C15 1.350(6)
N1 C1 1.493(5)
N1 C2 1.473(5)
N1 C5 1.506(4)
N2 C4 1.499(4)
N2 C6 1.525(5)
N2 C7 1.485(5)
C2 C3 1.490(6)
C3 C4 1.492(6)
C5 C6 1.528(5)
C7 C8 1.525(6)
C9 C10 1.398(5)
C9 C00D 1.409(5)
C10 C11 1.387(5)
C11 C12 1.398(5)
C12 C13 1.386(6)
C12 C15 1.496(6)
C13 C00D 1.385(5)
N1A C1A 1.146(3)
C1A C2A 1.463(3)
N1B C1B 1.146(3)
C1B C2B 1.465(3)
